data_7218886
loop_
_publ_author_name
'Wang, Xiuli'
'Chang, Zhihan'
'Lin, Hongyan'
'Tian, Aixiang'
'Liu, Guocheng'
'Zhang, Juwen'
'Liu, Danna'

_publ_section_title
;
 Effect of polyoxoanions and amide group coordination modes on the
 assembly of polyoxometalate-based metal--organic complexes constructed
 from a semi-rigid bis-pyridyl-bis-amide ligand
;
_journal_issue 4
_journal_name_full CrystEngComm
_journal_page_first 895
_journal_paper_doi 10.1039/C4CE01933D
_journal_volume 17
_journal_year 2015
_chemical_formula_sum 'C16 H19 Cu K Mo4 N4 O17'
_chemical_formula_weight 1025.75
_chemical_name_systematic
; 
 ? 
;
_space_group_IT_number 14
_symmetry_cell_setting monoclinic
_symmetry_space_group_name_Hall '-P 2yn'
_symmetry_space_group_name_H-M 'P 1 21/n 1'
_atom_sites_solution_hydrogens geom
_atom_sites_solution_primary direct
_atom_sites_solution_secondary difmap
_audit_creation_method SHELXL-97
_cell_angle_alpha 90.00
_cell_angle_beta 100.0550(10)
_cell_angle_gamma 90.00
_cell_formula_units_Z 4
_cell_length_a 10.3640(5)
_cell_length_b 19.9860(10)
_cell_length_c 12.8510(7)
_cell_measurement_reflns_used 3664
_cell_measurement_temperature 296(2)
_cell_measurement_theta_max 28.0860
_cell_measurement_theta_min 2.2408
_cell_volume 2621.0(2)
_computing_cell_refinement 'SMART (Bruker, 2001)'
_computing_data_collection 'SMART (Bruker, 2001)'
_computing_data_reduction 'SAINT+ (Bruker, 1999)'
_computing_molecular_graphics 'PLATON (Spek, 2003)'
_computing_publication_material 'SHELXTL (1998)'
_computing_structure_refinement 'SHELXL-97 (Sheldrick, 2008)'
_computing_structure_solution 'SHELXS-97 (Sheldrick, 2008)'
_diffrn_ambient_temperature 296(2)
_diffrn_measured_fraction_theta_full 1.000
_diffrn_measured_fraction_theta_max 1.000
_diffrn_measurement_device_type 'CCD area detector'
_diffrn_measurement_method 'phi and omega scans'
_diffrn_radiation_monochromator graphite
_diffrn_radiation_source 'fine-focus sealed tube'
_diffrn_radiation_type MoK\a
_diffrn_radiation_wavelength 0.71069
_diffrn_reflns_av_R_equivalents 0.0312
_diffrn_reflns_av_unetI/netI 0.0378
_diffrn_reflns_limit_h_max 13
_diffrn_reflns_limit_h_min -12
_diffrn_reflns_limit_k_max 19
_diffrn_reflns_limit_k_min -26
_diffrn_reflns_limit_l_max 17
_diffrn_reflns_limit_l_min -12
_diffrn_reflns_number 13292
_diffrn_reflns_theta_full 25.00
_diffrn_reflns_theta_max 28.0860
_diffrn_reflns_theta_min 2.2408
_exptl_absorpt_coefficient_mu 2.908
_exptl_absorpt_correction_T_max 0.748
_exptl_absorpt_correction_T_min 0.598
_exptl_absorpt_correction_type multi-scan
_exptl_absorpt_process_details SADABS
_exptl_crystal_colour blue
_exptl_crystal_density_diffrn 2.594
_exptl_crystal_density_method 'not measured'
_exptl_crystal_description stick
_exptl_crystal_F_000 1972
_exptl_crystal_size_max 0.24
_exptl_crystal_size_mid 0.15
_exptl_crystal_size_min 0.10
_refine_diff_density_max 2.673
_refine_diff_density_min -4.340
_refine_diff_density_rms 0.299
_refine_ls_extinction_method none
_refine_ls_goodness_of_fit_ref 1.035
_refine_ls_hydrogen_treatment constr
_refine_ls_matrix_type full
_refine_ls_number_parameters 388
_refine_ls_number_reflns 4618
_refine_ls_number_restraints 12
_refine_ls_restrained_S_all 1.033
_refine_ls_R_factor_all 0.0852
_refine_ls_R_factor_gt 0.0677
_refine_ls_shift/su_max 0.000
_refine_ls_shift/su_mean 0.000
_refine_ls_structure_factor_coef Fsqd
_refine_ls_weighting_details 'calc w=1/[\s^2^(Fo^2^)+(0.1054P)^2^+102.7532P] where P=(Fo^2^+2Fc^2^)/3'
_refine_ls_weighting_scheme calc
_refine_ls_wR_factor_gt 0.2045
_refine_ls_wR_factor_ref 0.2146
_reflns_number_gt 3656
_reflns_number_total 6380
_reflns_threshold_expression >2sigma(I)
_cod_data_source_file c4ce01933d2.cif
_cod_data_source_block 1
_cod_depositor_comments
;
The following automatic conversions were performed:

'_symmetry_cell_setting' value 'Monoclinic' changed to 'monoclinic'
according to
/usr/data/users/saulius/crontab/automatic-downloads/rss-feeds/RSC/lib/dictionaries/cif_core.dic
dictionary named 'cif_core.dic' version 2.4.2 from 2011-04-26.

Automatic conversion script
Id: cif_fix_values 2935 2014-11-11 08:27:57Z andrius 

 Adding full bibliography for 7218883--7218886.cif.
;
_cod_original_sg_symbol_H-M 'P 21/n'
_cod_database_code 7218886

loop_
_symmetry_equiv_pos_as_xyz
'x, y, z'
'-x+1/2, y+1/2, -z+1/2'
'-x, -y, -z'
'x-1/2, -y-1/2, z-1/2'

loop_
_atom_site_label
_atom_site_type_symbol
_atom_site_fract_x
_atom_site_fract_y
_atom_site_fract_z
_atom_site_U_iso_or_equiv
_atom_site_adp_type
_atom_site_occupancy
_atom_site_symmetry_multiplicity
_atom_site_calc_flag
_atom_site_refinement_flags
Mo1 Mo -0.02996(10) 0.52832(5) 0.12600(8) 0.0141(3) Uani 1 1 d .
Cu1 Cu 0.51186(14) 0.28204(7) -0.06696(11) 0.0147(4) Uani 1 1 d .
O1 O 0.3848(9) 0.3513(4) -0.0392(7) 0.0212(19) Uani 1 1 d .
N1 N 0.5353(9) 0.2597(5) 0.0870(8) 0.015(2) Uani 1 1 d .
O1W O 0.6307(11) 0.2078(5) -0.0922(8) 0.037(3) Uani 1 1 d .
C1 C 0.4595(13) 0.2167(7) 0.1276(10) 0.025(3) Uani 1 1 d .
H1A H 0.3957 0.1936 0.0814 0.030 Uiso 1 1 calc R
K1 K 0.2404(3) 0.44587(16) 0.2299(2) 0.0290(7) Uani 1 1 d .
Mo2 Mo 0.00511(11) 0.36663(5) 0.08516(9) 0.0211(3) Uani 1 1 d .
N2 N 0.7548(10) 0.3889(5) 0.3281(9) 0.023(2) Uani 1 1 d .
O2 O 0.8266(10) 0.2887(5) 0.3974(8) 0.033(2) Uani 1 1 d .
C2 C 0.4702(15) 0.2047(8) 0.2328(12) 0.033(3) Uani 1 1 d .
H2A H 0.4170 0.1728 0.2568 0.039 Uiso 1 1 calc R
Mo3 Mo 0.25854(10) 0.55387(6) 0.06020(11) 0.0268(3) Uani 1 1 d .
N3 N 0.7211(10) 0.5182(5) 0.4058(9) 0.022(2) Uani 1 1 d .
O3 O 0.3340(8) 0.6258(4) 0.0350(7) 0.0211(19) Uani 1 1 d .
C3 C 0.6237(12) 0.2942(6) 0.1557(10) 0.021(3) Uani 1 1 d .
H3A H 0.6771 0.3247 0.1289 0.025 Uiso 1 1 calc R
Mo4 Mo 0.28692(14) 0.39713(8) 0.02766(12) 0.0385(4) Uani 1 1 d .
O4 O 0.3529(10) 0.3893(6) 0.1636(9) 0.039(3) Uani 1 1 d .
N4 N 0.5049(10) 0.6888(5) 0.2183(8) 0.016(2) Uani 1 1 d .
C4 C 0.5610(15) 0.2402(7) 0.3044(11) 0.030(3) Uani 1 1 d .
H4A H 0.5695 0.2332 0.3769 0.036 Uiso 1 1 calc R
O5 O -0.1231(8) 0.4435(4) 0.1014(6) 0.0137(17) Uani 1 1 d .
C5 C 0.6389(12) 0.2867(6) 0.2629(9) 0.019(3) Uani 1 1 d .
O6 O 0.1123(8) 0.4664(4) 0.0538(6) 0.0144(17) Uani 1 1 d U
C6 C 0.7457(13) 0.3221(6) 0.3347(10) 0.021(3) Uani 1 1 d .
O7 O -0.1599(8) 0.5778(5) 0.1404(8) 0.026(2) Uani 1 1 d .
C7 C 0.6543(13) 0.4336(7) 0.2701(10) 0.023(3) Uani 1 1 d U
H7A H 0.5804 0.4074 0.2354 0.028 Uiso 1 1 calc R
H7B H 0.6903 0.4577 0.2161 0.028 Uiso 1 1 calc R
O8 O 0.3112(10) 0.5407(6) 0.1934(7) 0.035(3) Uani 1 1 d .
C8 C 0.6087(13) 0.4828(6) 0.3447(11) 0.024(3) Uani 1 1 d .
H8A H 0.5493 0.5148 0.3048 0.029 Uiso 1 1 calc R
H8B H 0.5616 0.4592 0.3924 0.029 Uiso 1 1 calc R
O9 O 0.0530(9) 0.5160(5) 0.2502(8) 0.028(2) Uani 1 1 d .
C9 C 0.8665(12) 0.4251(7) 0.3883(11) 0.025(3) Uani 1 1 d .
H9A H 0.9124 0.4490 0.3401 0.030 Uiso 1 1 calc R
H9B H 0.9270 0.3935 0.4281 0.030 Uiso 1 1 calc R
O10 O 0.0789(8) 0.5965(4) 0.0784(6) 0.0179(18) Uani 1 1 d .
C10 C 0.8203(14) 0.4731(7) 0.4616(11) 0.027(3) Uani 1 1 d .
H10A H 0.7838 0.4486 0.5149 0.032 Uiso 1 1 calc R
H10B H 0.8940 0.4990 0.4973 0.032 Uiso 1 1 calc R
O11 O 0.1405(8) 0.3339(5) 0.0262(7) 0.023(2) Uani 1 1 d .
C11 C 0.7351(12) 0.5844(6) 0.4101(9) 0.017(3) Uani 1 1 d .
O12 O 0.0779(11) 0.3681(6) 0.2203(8) 0.045(3) Uani 1 1 d .
C12 C 0.6175(12) 0.6267(6) 0.3637(9) 0.017(3) Uani 1 1 d .
C13 C 0.6101(12) 0.6537(6) 0.2654(9) 0.016(2) Uani 1 1 d .
H13A H 0.6800 0.6477 0.2297 0.020 Uiso 1 1 calc R
O13 O 0.3027(12) 0.4403(8) 0.3643(8) 0.056(4) Uani 1 1 d .
H13B H 0.2464 0.4251 0.3952 0.084 Uiso 1 1 calc R
O14 O 0.3482(9) 0.4891(5) 0.0022(8) 0.030(2) Uani 1 1 d .
C14 C 0.5176(14) 0.6372(7) 0.4183(11) 0.028(3) Uani 1 1 d .
H14A H 0.5213 0.6194 0.4856 0.034 Uiso 1 1 calc R
O15 O 0.8382(9) 0.6119(5) 0.4527(8) 0.031(2) Uani 1 1 d .
C15 C 0.4132(14) 0.6739(8) 0.3729(11) 0.030(3) Uani 1 1 d .
H15A H 0.3455 0.6828 0.4099 0.036 Uiso 1 1 calc R
O16 O -0.0997(9) 0.3034(5) 0.0755(9) 0.033(2) Uani 1 1 d .
C16 C 0.4074(12) 0.6978(6) 0.2738(10) 0.021(3) Uani 1 1 d .
H16A H 0.3333 0.7214 0.2427 0.025 Uiso 1 1 calc R

loop_
_atom_site_aniso_label
_atom_site_aniso_U_11
_atom_site_aniso_U_22
_atom_site_aniso_U_33
_atom_site_aniso_U_23
_atom_site_aniso_U_13
_atom_site_aniso_U_12
Mo1 0.0153(5) 0.0161(6) 0.0121(5) -0.0043(4) 0.0057(4) -0.0045(4)
Cu1 0.0165(7) 0.0158(8) 0.0111(7) 0.0013(6) 0.0002(6) 0.0059(6)
O1 0.023(5) 0.021(5) 0.021(5) 0.003(4) 0.007(4) 0.002(4)
N1 0.014(5) 0.016(5) 0.015(5) 0.005(4) 0.004(4) 0.002(4)
O1W 0.039(6) 0.039(6) 0.035(6) 0.005(5) 0.010(5) 0.022(5)
C1 0.024(7) 0.027(7) 0.018(7) -0.004(6) -0.009(5) -0.009(6)
K1 0.0237(15) 0.0367(18) 0.0255(16) 0.0031(13) 0.0014(12) 0.0015(13)
Mo2 0.0175(6) 0.0137(6) 0.0291(6) 0.0075(5) -0.0048(5) -0.0004(4)
N2 0.020(6) 0.017(6) 0.028(6) 0.001(5) -0.009(5) -0.004(5)
O2 0.036(6) 0.028(5) 0.025(5) -0.001(4) -0.019(4) 0.012(4)
C2 0.033(8) 0.033(8) 0.034(8) 0.012(7) 0.008(6) -0.008(6)
Mo3 0.0087(5) 0.0176(6) 0.0508(8) 0.0119(5) -0.0040(5) -0.0035(4)
N3 0.017(5) 0.015(5) 0.029(6) 0.001(5) -0.010(5) 0.001(4)
O3 0.020(4) 0.020(5) 0.022(5) -0.001(4) -0.001(4) -0.008(4)
C3 0.019(6) 0.020(7) 0.021(7) 0.003(5) 0.001(5) -0.004(5)
Mo4 0.0352(8) 0.0405(8) 0.0397(8) -0.0007(6) 0.0067(6) 0.0039(6)
O4 0.021(5) 0.046(7) 0.048(7) 0.009(5) 0.000(5) 0.002(5)
N4 0.016(5) 0.015(5) 0.016(5) 0.003(4) 0.004(4) 0.007(4)
C4 0.040(8) 0.033(8) 0.016(7) 0.008(6) 0.001(6) -0.001(7)
O5 0.015(4) 0.011(4) 0.017(4) 0.004(3) 0.007(3) -0.004(3)
C5 0.023(6) 0.017(6) 0.013(6) -0.002(5) -0.001(5) 0.003(5)
O6 0.014(4) 0.011(4) 0.017(4) -0.001(3) 0.000(3) -0.001(3)
C6 0.027(7) 0.021(7) 0.014(6) 0.000(5) -0.001(5) 0.004(5)
O7 0.014(4) 0.019(5) 0.045(6) -0.002(4) 0.005(4) 0.002(4)
C7 0.021(6) 0.022(6) 0.023(6) 0.002(5) -0.008(5) 0.003(5)
O8 0.035(6) 0.053(7) 0.020(5) 0.014(5) 0.013(4) 0.011(5)
C8 0.018(6) 0.015(6) 0.035(8) 0.007(6) -0.007(6) -0.002(5)
O9 0.024(5) 0.027(5) 0.028(5) 0.006(4) -0.009(4) -0.002(4)
C9 0.009(6) 0.022(7) 0.039(8) 0.000(6) -0.008(5) 0.002(5)
O10 0.019(4) 0.022(5) 0.014(4) -0.005(4) 0.004(3) -0.005(4)
C10 0.023(7) 0.029(8) 0.023(7) 0.002(6) -0.009(5) 0.002(6)
O11 0.018(4) 0.030(5) 0.021(5) -0.001(4) 0.002(4) 0.004(4)
C11 0.022(7) 0.016(6) 0.011(6) -0.002(5) -0.003(5) -0.004(5)
O12 0.042(6) 0.073(8) 0.015(5) -0.003(5) -0.003(4) 0.033(6)
C12 0.021(6) 0.012(6) 0.016(6) 0.002(5) -0.003(5) -0.002(5)
C13 0.018(6) 0.016(6) 0.014(6) 0.001(5) 0.002(5) 0.006(5)
O13 0.043(7) 0.105(11) 0.021(6) 0.009(6) 0.007(5) -0.011(7)
O14 0.028(5) 0.027(5) 0.032(5) -0.011(4) -0.004(4) 0.012(4)
C14 0.033(8) 0.030(8) 0.025(7) 0.002(6) 0.016(6) 0.000(6)
O15 0.027(5) 0.019(5) 0.044(6) -0.003(4) -0.003(4) -0.005(4)
C15 0.031(8) 0.043(9) 0.022(7) 0.011(6) 0.017(6) 0.010(7)
O16 0.023(5) 0.018(5) 0.060(7) 0.005(5) 0.010(5) -0.001(4)
C16 0.019(6) 0.016(6) 0.029(7) -0.003(5) 0.009(5) 0.006(5)

loop_
_atom_type_symbol
_atom_type_description
_atom_type_scat_dispersion_real
_atom_type_scat_dispersion_imag
_atom_type_scat_source
C C 0.0033 0.0016 'International Tables Vol C Tables 4.2.6.8 and 6.1.1.4'
H H 0.0000 0.0000 'International Tables Vol C Tables 4.2.6.8 and 6.1.1.4'
N N 0.0061 0.0033 'International Tables Vol C Tables 4.2.6.8 and 6.1.1.4'
O O 0.0106 0.0060 'International Tables Vol C Tables 4.2.6.8 and 6.1.1.4'
Cu Cu 0.3201 1.2651 'International Tables Vol C Tables 4.2.6.8 and 6.1.1.4'
Mo Mo -1.6832 0.6857 'International Tables Vol C Tables 4.2.6.8 and 6.1.1.4'
K K 0.2009 0.2494 'International Tables Vol C Tables 4.2.6.8 and 6.1.1.4'

loop_
_geom_angle_atom_site_label_1
_geom_angle_atom_site_label_2
_geom_angle_atom_site_label_3
_geom_angle
_geom_angle_site_symmetry_1
_geom_angle_site_symmetry_3
O9 Mo1 O7 105.2(5) . .
O9 Mo1 O10 99.9(4) . .
O7 Mo1 O10 98.1(4) . .
O9 Mo1 O5 100.5(4) . .
O7 Mo1 O5 98.3(4) . .
O10 Mo1 O5 149.4(3) . .
O9 Mo1 O6 92.7(4) . .
O7 Mo1 O6 162.1(4) . .
O10 Mo1 O6 78.2(3) . .
O5 Mo1 O6 78.2(3) . .
O9 Mo1 O6 169.3(4) . 3_565
O7 Mo1 O6 85.5(4) . 3_565
O10 Mo1 O6 77.7(3) . 3_565
O5 Mo1 O6 78.0(3) . 3_565
O6 Mo1 O6 76.6(3) . 3_565
O9 Mo1 K1 45.2(4) . .
O7 Mo1 K1 150.4(3) . .
O10 Mo1 K1 88.8(3) . .
O5 Mo1 K1 89.6(2) . .
O6 Mo1 K1 47.5(2) . .
O6 Mo1 K1 124.1(2) 3_565 .
O1 Cu1 O1W 176.0(4) . .
O1 Cu1 N1 87.0(4) . .
O1W Cu1 N1 91.3(4) . .
O1 Cu1 N4 91.4(4) . 3_665
O1W Cu1 N4 90.6(4) . 3_665
N1 Cu1 N4 175.6(4) . 3_665
O1 Cu1 O2 84.8(4) . 4_565
O1W Cu1 O2 91.6(4) . 4_565
N1 Cu1 O2 90.7(4) . 4_565
N4 Cu1 O2 93.2(4) 3_665 4_565
O1 Cu1 O3 83.0(3) . 3_665
O1W Cu1 O3 100.7(4) . 3_665
N1 Cu1 O3 92.2(4) . 3_665
N4 Cu1 O3 83.5(4) 3_665 3_665
O2 Cu1 O3 167.3(3) 4_565 3_665
Mo4 O1 Cu1 159.4(5) . .
C1 N1 C3 117.0(10) . .
C1 N1 Cu1 123.6(8) . .
C3 N1 Cu1 119.1(8) . .
N1 C1 C2 123.5(12) . .
N1 C1 H1A 118.2 . .
C2 C1 H1A 118.2 . .
O13 K1 O4 104.6(6) . .
O13 K1 O8 101.2(6) . .
O4 K1 O8 99.6(4) . .
O13 K1 O12 98.8(5) . .
O4 K1 O12 94.3(4) . .
O8 K1 O12 151.8(4) . .
O13 K1 O9 95.4(5) . .
O4 K1 O9 159.6(4) . .
O8 K1 O9 79.8(4) . .
O12 K1 O9 78.7(4) . .
O13 K1 O6 167.3(5) . .
O4 K1 O6 87.8(4) . .
O8 K1 O6 78.4(3) . .
O12 K1 O6 77.8(3) . .
O9 K1 O6 72.0(3) . .
O13 K1 Mo4 141.2(5) . .
O4 K1 Mo4 36.5(3) . .
O8 K1 Mo4 89.1(3) . .
O12 K1 Mo4 87.7(3) . .
O9 K1 Mo4 123.3(2) . .
O6 K1 Mo4 51.3(2) . .
O13 K1 Mo3 133.3(5) . .
O4 K1 Mo3 89.0(3) . .
O8 K1 Mo3 32.1(3) . .
O12 K1 Mo3 124.9(3) . .
O9 K1 Mo3 79.8(2) . .
O6 K1 Mo3 47.38(19) . .
Mo4 K1 Mo3 64.03(7) . .
O13 K1 Mo2 131.0(5) . .
O4 K1 Mo2 85.0(3) . .
O8 K1 Mo2 124.8(3) . .
O12 K1 Mo2 32.2(2) . .
O9 K1 Mo2 78.9(2) . .
O6 K1 Mo2 46.67(19) . .
Mo4 K1 Mo2 62.81(7) . .
Mo3 K1 Mo2 93.97(8) . .
O13 K1 Mo1 124.9(5) . .
O4 K1 Mo1 130.3(3) . .
O8 K1 Mo1 76.6(3) . .
O12 K1 Mo1 75.7(3) . .
O9 K1 Mo1 29.4(2) . .
O6 K1 Mo1 42.54(19) . .
Mo4 K1 Mo1 93.86(9) . .
Mo3 K1 Mo1 61.46(6) . .
Mo2 K1 Mo1 60.70(6) . .
O13 K1 O14 138.2(5) . .
O4 K1 O14 57.1(4) . .
O8 K1 O14 53.6(3) . .
O12 K1 O14 118.3(3) . .
O9 K1 O14 109.3(3) . .
O6 K1 O14 51.2(2) . .
Mo4 K1 O14 35.52(17) . .
Mo3 K1 O14 32.07(16) . .
Mo2 K1 O14 87.57(18) . .
Mo1 K1 O14 84.82(17) . .
O16 Mo2 O12 104.3(6) . .
O16 Mo2 O11 103.7(5) . .
O12 Mo2 O11 100.7(4) . .
O16 Mo2 O5 98.6(4) . .
O12 Mo2 O5 93.5(4) . .
O11 Mo2 O5 149.5(4) . .
O16 Mo2 O10 92.2(4) . 3_565
O12 Mo2 O10 159.9(5) . 3_565
O11 Mo2 O10 86.0(4) . 3_565
O5 Mo2 O10 72.5(3) . 3_565
O16 Mo2 O6 163.2(4) . .
O12 Mo2 O6 91.2(5) . .
O11 Mo2 O6 79.2(4) . .
O5 Mo2 O6 73.6(3) . .
O10 Mo2 O6 71.3(3) 3_565 .
O16 Mo2 Mo4 137.9(4) . .
O12 Mo2 Mo4 88.5(4) . .
O11 Mo2 Mo4 34.3(3) . .
O5 Mo2 Mo4 120.8(2) . .
O10 Mo2 Mo4 86.7(2) 3_565 .
O6 Mo2 Mo4 47.1(2) . .
O16 Mo2 K1 147.2(4) . .
O12 Mo2 K1 43.4(4) . .
O11 Mo2 K1 81.8(3) . .
O5 Mo2 K1 90.7(2) . .
O10 Mo2 K1 120.6(2) 3_565 .
O6 Mo2 K1 49.3(2) . .
Mo4 Mo2 K1 53.69(6) . .
C6 N2 C9 121.0(11) . .
C6 N2 C7 125.8(11) . .
C9 N2 C7 113.0(10) . .
C6 O2 Cu1 151.0(9) . 4_666
C1 C2 C4 119.8(13) . .
C1 C2 H2A 120.1 . .
C4 C2 H2A 120.1 . .
O3 Mo3 O8 104.0(5) . .
O3 Mo3 O14 103.8(5) . .
O8 Mo3 O14 101.6(5) . .
O3 Mo3 O10 97.2(4) . .
O8 Mo3 O10 94.9(4) . .
O14 Mo3 O10 149.1(4) . .
O3 Mo3 O5 92.1(3) . 3_565
O8 Mo3 O5 160.0(4) . 3_565
O14 Mo3 O5 85.5(4) . 3_565
O10 Mo3 O5 71.1(3) . 3_565
O3 Mo3 O6 163.5(4) . .
O8 Mo3 O6 90.7(4) . .
O14 Mo3 O6 80.0(4) . .
O10 Mo3 O6 73.8(3) . .
O5 Mo3 O6 72.0(3) 3_565 .
O3 Mo3 K1 144.3(3) . .
O8 Mo3 K1 40.7(4) . .
O14 Mo3 K1 83.7(3) . .
O10 Mo3 K1 92.3(2) . .
O5 Mo3 K1 123.4(2) 3_565 .
O6 Mo3 K1 51.4(2) . .
O3 Mo3 Mo4 138.9(3) . .
O8 Mo3 Mo4 87.7(4) . .
O14 Mo3 Mo4 35.2(3) . .
O10 Mo3 Mo4 121.2(2) . .
O5 Mo3 Mo4 87.7(2) 3_565 .
O6 Mo3 Mo4 47.4(2) . .
K1 Mo3 Mo4 54.87(7) . .
C11 N3 C10 122.1(11) . .
C11 N3 C8 125.0(10) . .
C10 N3 C8 112.9(10) . .
Mo3 O3 Cu1 157.5(5) . 3_665
N1 C3 C5 123.4(12) . .
N1 C3 H3A 118.3 . .
C5 C3 H3A 118.3 . .
O1 Mo4 O4 106.8(5) . .
O1 Mo4 O11 100.1(4) . .
O4 Mo4 O11 96.7(4) . .
O1 Mo4 O14 100.3(4) . .
O4 Mo4 O14 99.4(5) . .
O11 Mo4 O14 149.0(4) . .
O1 Mo4 O6 158.3(4) . .
O4 Mo4 O6 94.9(4) . .
O11 Mo4 O6 76.6(3) . .
O14 Mo4 O6 75.8(3) . .
O1 Mo4 O7 86.5(4) . 3_565
O4 Mo4 O7 166.7(4) . 3_565
O11 Mo4 O7 79.8(3) . 3_565
O14 Mo4 O7 78.4(4) . 3_565
O6 Mo4 O7 71.8(3) . 3_565
O1 Mo4 K1 147.1(3) . .
O4 Mo4 K1 40.4(4) . .
O11 Mo4 K1 88.6(3) . .
O14 Mo4 K1 86.8(3) . .
O6 Mo4 K1 54.5(2) . .
O7 Mo4 K1 126.3(2) 3_565 .
O1 Mo4 Mo3 132.2(3) . .
O4 Mo4 Mo3 89.2(4) . .
O11 Mo4 Mo3 122.9(3) . .
O14 Mo4 Mo3 32.0(3) . .
O6 Mo4 Mo3 46.34(19) . .
O7 Mo4 Mo3 82.1(2) 3_565 .
K1 Mo4 Mo3 61.09(7) . .
O1 Mo4 Mo2 131.5(3) . .
O4 Mo4 Mo2 88.1(3) . .
O11 Mo4 Mo2 31.4(3) . .
O14 Mo4 Mo2 123.0(3) . .
O6 Mo4 Mo2 47.21(19) . .
O7 Mo4 Mo2 82.3(2) 3_565 .
K1 Mo4 Mo2 63.51(7) . .
Mo3 Mo4 Mo2 92.76(5) . .
Mo4 O4 K1 103.0(5) . .
C16 N4 C13 117.1(11) . .
C16 N4 Cu1 121.8(8) . 3_665
C13 N4 Cu1 120.8(8) . 3_665
C2 C4 C5 117.1(12) . .
C2 C4 H4A 121.4 . .
C5 C4 H4A 121.4 . .
Mo1 O5 Mo2 110.8(4) . .
Mo1 O5 Mo3 109.5(3) . 3_565
Mo2 O5 Mo3 103.2(3) . 3_565
C3 C5 C4 119.0(12) . .
C3 C5 C6 121.0(12) . .
C4 C5 C6 119.7(11) . .
Mo1 O6 Mo3 92.4(3) . .
Mo1 O6 Mo1 103.4(3) . 3_565
Mo3 O6 Mo1 97.2(3) . 3_565
Mo1 O6 Mo4 164.1(4) . .
Mo3 O6 Mo4 86.2(3) . .
Mo1 O6 Mo4 92.5(3) 3_565 .
Mo1 O6 Mo2 91.9(3) . .
Mo3 O6 Mo2 164.6(4) . .
Mo1 O6 Mo2 96.1(3) 3_565 .
Mo4 O6 Mo2 85.6(3) . .
Mo1 O6 K1 90.0(3) . .
Mo3 O6 K1 81.2(3) . .
Mo1 O6 K1 166.6(4) 3_565 .
Mo4 O6 K1 74.1(2) . .
Mo2 O6 K1 84.0(3) . .
O2 C6 N2 121.7(12) . .
O2 C6 C5 119.2(12) . .
N2 C6 C5 119.1(11) . .
Mo1 O7 Mo4 110.2(5) . 3_565
N2 C7 C8 110.3(11) . .
N2 C7 H7A 109.6 . .
C8 C7 H7A 109.6 . .
N2 C7 H7B 109.6 . .
C8 C7 H7B 109.6 . .
H7A C7 H7B 108.1 . .
Mo3 O8 K1 107.2(6) . .
N3 C8 C7 110.4(11) . .
N3 C8 H8A 109.6 . .
C7 C8 H8A 109.6 . .
N3 C8 H8B 109.6 . .
C7 C8 H8B 109.6 . .
H8A C8 H8B 108.1 . .
Mo1 O9 K1 105.3(5) . .
N2 C9 C10 110.0(11) . .
N2 C9 H9A 109.7 . .
C10 C9 H9A 109.7 . .
N2 C9 H9B 109.7 . .
C10 C9 H9B 109.7 . .
H9A C9 H9B 108.2 . .
Mo1 O10 Mo3 109.1(4) . .
Mo1 O10 Mo2 111.9(4) . 3_565
Mo3 O10 Mo2 103.6(3) . 3_565
N3 C10 C9 111.5(11) . .
N3 C10 H10A 109.3 . .
C9 C10 H10A 109.3 . .
N3 C10 H10B 109.3 . .
C9 C10 H10B 109.3 . .
H10A C10 H10B 108.0 . .
Mo2 O11 Mo4 114.3(5) . .
O15 C11 N3 122.6(11) . .
O15 C11 C12 119.8(11) . .
N3 C11 C12 117.5(10) . .
Mo2 O12 K1 104.4(6) . .
C13 C12 C14 119.4(12) . .
C13 C12 C11 119.7(11) . .
C14 C12 C11 120.9(11) . .
N4 C13 C12 122.1(12) . .
N4 C13 H13A 118.9 . .
C12 C13 H13A 118.9 . .
K1 O13 H13B 109.5 . .
Mo3 O14 Mo4 112.8(5) . .
Mo3 O14 K1 64.2(3) . .
Mo4 O14 K1 57.7(3) . .
C15 C14 C12 118.9(13) . .
C15 C14 H14A 120.5 . .
C12 C14 H14A 120.5 . .
C16 C15 C14 119.9(13) . .
C16 C15 H15A 120.1 . .
C14 C15 H15A 120.1 . .
N4 C16 C15 122.5(12) . .
N4 C16 H16A 118.8 . .
C15 C16 H16A 118.8 . .

loop_
_geom_bond_atom_site_label_1
_geom_bond_atom_site_label_2
_geom_bond_distance
_geom_bond_site_symmetry_2
Mo1 O9 1.694(9) .
Mo1 O7 1.707(9) .
Mo1 O10 1.935(8) .
Mo1 O5 1.949(8) .
Mo1 O6 2.246(8) .
Mo1 O6 2.322(8) 3_565
Mo1 K1 3.323(3) .
Cu1 O1 1.986(9) .
Cu1 O1W 1.991(10) .
Cu1 N1 2.001(10) .
Cu1 N4 2.009(10) 3_665
Cu1 O2 2.364(9) 4_565
Cu1 O3 2.425(8) 3_665
O1 Mo4 1.705(9) .
N1 C1 1.331(17) .
N1 C3 1.346(16) .
C1 C2 1.36(2) .
C1 H1A 0.9300 .
K1 O13 1.739(11) .
K1 O4 1.926(12) .
K1 O8 2.115(12) .
K1 O12 2.280(14) .
K1 O9 2.446(10) .
K1 O6 2.450(8) .
K1 Mo4 2.893(3) .
K1 Mo3 3.097(3) .
K1 Mo2 3.214(3) .
K1 O14 3.419(11) .
Mo2 O16 1.657(9) .
Mo2 O12 1.768(10) .
Mo2 O11 1.828(9) .
Mo2 O5 2.065(8) .
Mo2 O10 2.254(8) 3_565
Mo2 O6 2.351(8) .
Mo2 Mo4 3.1940(19) .
N2 C6 1.342(17) .
N2 C9 1.466(16) .
N2 C7 1.473(16) .
O2 C6 1.250(15) .
O2 Cu1 2.364(9) 4_666
C2 C4 1.39(2) .
C2 H2A 0.9300 .
Mo3 O3 1.695(8) .
Mo3 O8 1.723(10) .
Mo3 O14 1.827(9) .
Mo3 O10 2.097(9) .
Mo3 O5 2.295(8) 3_565
Mo3 O6 2.306(8) .
Mo3 Mo4 3.1807(19) .
N3 C11 1.330(16) .
N3 C10 1.459(16) .
N3 C8 1.468(16) .
O3 Cu1 2.425(8) 3_665
C3 C5 1.367(18) .
C3 H3A 0.9300 .
Mo4 O4 1.769(11) .
Mo4 O11 1.973(9) .
Mo4 O14 1.990(10) .
Mo4 O6 2.348(8) .
Mo4 O7 2.378(10) 3_565
N4 C16 1.347(16) .
N4 C13 1.348(15) .
N4 Cu1 2.009(10) 3_665
C4 C5 1.398(19) .
C4 H4A 0.9300 .
O5 Mo3 2.295(8) 3_565
C5 C6 1.490(17) .
O6 Mo1 2.322(8) 3_565
O7 Mo4 2.378(10) 3_565
C7 C8 1.504(19) .
C7 H7A 0.9700 .
C7 H7B 0.9700 .
C8 H8A 0.9700 .
C8 H8B 0.9700 .
C9 C10 1.48(2) .
C9 H9A 0.9700 .
C9 H9B 0.9700 .
O10 Mo2 2.254(8) 3_565
C10 H10A 0.9700 .
C10 H10B 0.9700 .
C11 O15 1.240(15) .
C11 C12 1.518(17) .
C12 C13 1.363(17) .
C12 C14 1.364(19) .
C13 H13A 0.9300 .
O13 H13B 0.8200 .
C14 C15 1.35(2) .
C14 H14A 0.9300 .
C15 C16 1.352(19) .
C15 H15A 0.9300 .
C16 H16A 0.9300 .

loop_
_geom_torsion_atom_site_label_1
_geom_torsion_atom_site_label_2
_geom_torsion_atom_site_label_3
_geom_torsion_atom_site_label_4
_geom_torsion
_geom_torsion_site_symmetry_1
_geom_torsion_site_symmetry_4
O1W Cu1 O1 Mo4 59(7) . .
N1 Cu1 O1 Mo4 -6.1(16) . .
N4 Cu1 O1 Mo4 178.0(16) 3_665 .
O2 Cu1 O1 Mo4 84.9(16) 4_565 .
O3 Cu1 O1 Mo4 -98.8(16) 3_665 .
O1 Cu1 N1 C1 86.8(11) . .
O1W Cu1 N1 C1 -89.6(11) . .
N4 Cu1 N1 C1 155(5) 3_665 .
O2 Cu1 N1 C1 2.0(11) 4_565 .
O3 Cu1 N1 C1 169.7(10) 3_665 .
O1 Cu1 N1 C3 -86.5(9) . .
O1W Cu1 N1 C3 97.1(10) . .
N4 Cu1 N1 C3 -18(6) 3_665 .
O2 Cu1 N1 C3 -171.3(9) 4_565 .
O3 Cu1 N1 C3 -3.7(9) 3_665 .
C3 N1 C1 C2 -2(2) . .
Cu1 N1 C1 C2 -175.7(11) . .
O9 Mo1 K1 O13 1.3(7) . .
O7 Mo1 K1 O13 2.3(9) . .
O10 Mo1 K1 O13 106.7(6) . .
O5 Mo1 K1 O13 -103.9(6) . .
O6 Mo1 K1 O13 -178.2(7) . .
O6 Mo1 K1 O13 -179.1(6) 3_565 .
O9 Mo1 K1 O4 175.6(7) . .
O7 Mo1 K1 O4 176.6(8) . .
O10 Mo1 K1 O4 -79.1(5) . .
O5 Mo1 K1 O4 70.3(5) . .
O6 Mo1 K1 O4 -3.9(5) . .
O6 Mo1 K1 O4 -4.9(5) 3_565 .
O9 Mo1 K1 O8 -93.1(5) . .
O7 Mo1 K1 O8 -92.1(7) . .
O10 Mo1 K1 O8 12.2(4) . .
O5 Mo1 K1 O8 161.6(4) . .
O6 Mo1 K1 O8 87.4(4) . .
O6 Mo1 K1 O8 86.4(4) 3_565 .
O9 Mo1 K1 O12 92.2(5) . .
O7 Mo1 K1 O12 93.2(7) . .
O10 Mo1 K1 O12 -162.5(4) . .
O5 Mo1 K1 O12 -13.1(3) . .
O6 Mo1 K1 O12 -87.3(4) . .
O6 Mo1 K1 O12 -88.3(4) 3_565 .
O7 Mo1 K1 O9 1.0(8) . .
O10 Mo1 K1 O9 105.3(5) . .
O5 Mo1 K1 O9 -105.3(5) . .
O6 Mo1 K1 O9 -179.5(5) . .
O6 Mo1 K1 O9 179.5(5) 3_565 .
O9 Mo1 K1 O6 179.5(5) . .
O7 Mo1 K1 O6 -179.5(7) . .
O10 Mo1 K1 O6 -75.1(4) . .
O5 Mo1 K1 O6 74.3(4) . .
O6 Mo1 K1 O6 -0.9(5) 3_565 .
O9 Mo1 K1 Mo4 178.8(5) . .
O7 Mo1 K1 Mo4 179.8(6) . .
O10 Mo1 K1 Mo4 -75.9(2) . .
O5 Mo1 K1 Mo4 73.5(2) . .
O6 Mo1 K1 Mo4 -0.8(3) . .
O6 Mo1 K1 Mo4 -1.7(3) 3_565 .
O9 Mo1 K1 Mo3 -123.6(5) . .
O7 Mo1 K1 Mo3 -122.6(6) . .
O10 Mo1 K1 Mo3 -18.3(2) . .
O5 Mo1 K1 Mo3 131.1(2) . .
O6 Mo1 K1 Mo3 56.8(3) . .
O6 Mo1 K1 Mo3 55.9(2) 3_565 .
O9 Mo1 K1 Mo2 123.1(5) . .
O7 Mo1 K1 Mo2 124.1(6) . .
O10 Mo1 K1 Mo2 -131.6(2) . .
O5 Mo1 K1 Mo2 17.8(2) . .
O6 Mo1 K1 Mo2 -56.5(3) . .
O6 Mo1 K1 Mo2 -57.4(2) 3_565 .
O9 Mo1 K1 O14 -146.8(5) . .
O7 Mo1 K1 O14 -145.8(6) . .
O10 Mo1 K1 O14 -41.5(3) . .
O5 Mo1 K1 O14 107.9(3) . .
O6 Mo1 K1 O14 33.6(3) . .
O6 Mo1 K1 O14 32.7(3) 3_565 .
O13 K1 Mo2 O16 -11.5(9) . .
O4 K1 Mo2 O16 93.5(7) . .
O8 K1 Mo2 O16 -168.3(7) . .
O12 K1 Mo2 O16 -12.8(8) . .
O9 K1 Mo2 O16 -99.1(7) . .
O6 K1 Mo2 O16 -174.7(7) . .
Mo4 K1 Mo2 O16 124.0(6) . .
Mo3 K1 Mo2 O16 -177.9(6) . .
Mo1 K1 Mo2 O16 -123.9(6) . .
O14 K1 Mo2 O16 150.7(7) . .
O13 K1 Mo2 O12 1.3(8) . .
O4 K1 Mo2 O12 106.3(6) . .
O8 K1 Mo2 O12 -155.5(6) . .
O9 K1 Mo2 O12 -86.3(6) . .
O6 K1 Mo2 O12 -161.9(6) . .
Mo4 K1 Mo2 O12 136.8(5) . .
Mo3 K1 Mo2 O12 -165.1(5) . .
Mo1 K1 Mo2 O12 -111.1(5) . .
O14 K1 Mo2 O12 163.5(5) . .
O13 K1 Mo2 O11 -114.0(7) . .
O4 K1 Mo2 O11 -9.0(4) . .
O8 K1 Mo2 O11 89.3(5) . .
O12 K1 Mo2 O11 -115.3(6) . .
O9 K1 Mo2 O11 158.4(4) . .
O6 K1 Mo2 O11 82.8(4) . .
Mo4 K1 Mo2 O11 21.6(3) . .
Mo3 K1 Mo2 O11 79.6(3) . .
Mo1 K1 Mo2 O11 133.6(3) . .
O14 K1 Mo2 O11 48.2(3) . .
O13 K1 Mo2 O5 95.6(7) . .
O4 K1 Mo2 O5 -159.3(4) . .
O8 K1 Mo2 O5 -61.1(4) . .
O12 K1 Mo2 O5 94.4(5) . .
O9 K1 Mo2 O5 8.1(3) . .
O6 K1 Mo2 O5 -67.6(3) . .
Mo4 K1 Mo2 O5 -128.8(2) . .
Mo3 K1 Mo2 O5 -70.7(2) . .
Mo1 K1 Mo2 O5 -16.8(2) . .
O14 K1 Mo2 O5 -102.2(3) . .
O13 K1 Mo2 O10 165.6(7) . 3_565
O4 K1 Mo2 O10 -89.3(4) . 3_565
O8 K1 Mo2 O10 8.9(4) . 3_565
O12 K1 Mo2 O10 164.4(6) . 3_565
O9 K1 Mo2 O10 78.1(3) . 3_565
O6 K1 Mo2 O10 2.5(4) . 3_565
Mo4 K1 Mo2 O10 -58.8(3) . 3_565
Mo3 K1 Mo2 O10 -0.7(3) . 3_565
Mo1 K1 Mo2 O10 53.2(3) . 3_565
O14 K1 Mo2 O10 -32.2(3) . 3_565
O13 K1 Mo2 O6 163.2(7) . .
O4 K1 Mo2 O6 -91.8(4) . .
O8 K1 Mo2 O6 6.4(4) . .
O12 K1 Mo2 O6 161.9(6) . .
O9 K1 Mo2 O6 75.6(4) . .
Mo4 K1 Mo2 O6 -61.2(3) . .
Mo3 K1 Mo2 O6 -3.2(3) . .
Mo1 K1 Mo2 O6 50.8(3) . .
O14 K1 Mo2 O6 -34.6(3) . .
O13 K1 Mo2 Mo4 -135.6(7) . .
O4 K1 Mo2 Mo4 -30.5(3) . .
O8 K1 Mo2 Mo4 67.7(3) . .
O12 K1 Mo2 Mo4 -136.8(5) . .
O9 K1 Mo2 Mo4 136.9(3) . .
O6 K1 Mo2 Mo4 61.2(3) . .
Mo3 K1 Mo2 Mo4 58.06(7) . .
Mo1 K1 Mo2 Mo4 112.03(7) . .
O14 K1 Mo2 Mo4 26.61(16) . .
N1 C1 C2 C4 3(2) . .
O13 K1 Mo3 O3 10.1(9) . .
O4 K1 Mo3 O3 -99.2(6) . .
O8 K1 Mo3 O3 10.9(8) . .
O12 K1 Mo3 O3 166.3(6) . .
O9 K1 Mo3 O3 98.0(6) . .
O6 K1 Mo3 O3 172.8(6) . .
Mo4 K1 Mo3 O3 -127.0(6) . .
Mo2 K1 Mo3 O3 176.0(5) . .
Mo1 K1 Mo3 O3 122.6(6) . .
O14 K1 Mo3 O3 -105.0(6) . .
O13 K1 Mo3 O8 -0.8(8) . .
O4 K1 Mo3 O8 -110.1(6) . .
O12 K1 Mo3 O8 155.4(6) . .
O9 K1 Mo3 O8 87.1(6) . .
O6 K1 Mo3 O8 161.9(6) . .
Mo4 K1 Mo3 O8 -137.9(5) . .
Mo2 K1 Mo3 O8 165.0(5) . .
Mo1 K1 Mo3 O8 111.6(5) . .
O14 K1 Mo3 O8 -116.0(6) . .
O13 K1 Mo3 O14 115.2(7) . .
O4 K1 Mo3 O14 5.9(4) . .
O8 K1 Mo3 O14 116.0(6) . .
O12 K1 Mo3 O14 -88.6(5) . .
O9 K1 Mo3 O14 -157.0(4) . .
O6 K1 Mo3 O14 -82.1(4) . .
Mo4 K1 Mo3 O14 -21.9(3) . .
Mo2 K1 Mo3 O14 -79.0(3) . .
Mo1 K1 Mo3 O14 -132.4(3) . .
O13 K1 Mo3 O10 -95.6(7) . .
O4 K1 Mo3 O10 155.1(4) . .
O8 K1 Mo3 O10 -94.8(6) . .
O12 K1 Mo3 O10 60.6(4) . .
O9 K1 Mo3 O10 -7.7(3) . .
O6 K1 Mo3 O10 67.1(3) . .
Mo4 K1 Mo3 O10 127.3(2) . .
Mo2 K1 Mo3 O10 70.3(2) . .
Mo1 K1 Mo3 O10 16.9(2) . .
O14 K1 Mo3 O10 149.2(4) . .
O13 K1 Mo3 O5 -164.4(7) . 3_565
O4 K1 Mo3 O5 86.3(4) . 3_565
O8 K1 Mo3 O5 -163.6(6) . 3_565
O12 K1 Mo3 O5 -8.2(4) . 3_565
O9 K1 Mo3 O5 -76.6(3) . 3_565
O6 K1 Mo3 O5 -1.7(4) . 3_565
Mo4 K1 Mo3 O5 58.5(3) . 3_565
Mo2 K1 Mo3 O5 1.4(3) . 3_565
Mo1 K1 Mo3 O5 -52.0(3) . 3_565
O14 K1 Mo3 O5 80.4(4) . 3_565
O13 K1 Mo3 O6 -162.7(7) . .
O4 K1 Mo3 O6 88.0(4) . .
O8 K1 Mo3 O6 -161.9(6) . .
O12 K1 Mo3 O6 -6.5(4) . .
O9 K1 Mo3 O6 -74.8(3) . .
Mo4 K1 Mo3 O6 60.2(3) . .
Mo2 K1 Mo3 O6 3.1(3) . .
Mo1 K1 Mo3 O6 -50.3(3) . .
O14 K1 Mo3 O6 82.1(4) . .
O13 K1 Mo3 Mo4 137.1(6) . .
O4 K1 Mo3 Mo4 27.8(3) . .
O8 K1 Mo3 Mo4 137.9(5) . .
O12 K1 Mo3 Mo4 -66.7(3) . .
O9 K1 Mo3 Mo4 -135.1(2) . .
O6 K1 Mo3 Mo4 -60.2(3) . .
Mo2 K1 Mo3 Mo4 -57.09(7) . .
Mo1 K1 Mo3 Mo4 -110.49(7) . .
O14 K1 Mo3 Mo4 21.9(3) . .
O8 Mo3 O3 Cu1 13.0(15) . 3_665
O14 Mo3 O3 Cu1 -93.0(14) . 3_665
O10 Mo3 O3 Cu1 109.8(13) . 3_665
O5 Mo3 O3 Cu1 -178.9(13) 3_565 3_665
O6 Mo3 O3 Cu1 165.5(8) . 3_665
K1 Mo3 O3 Cu1 5.6(18) . 3_665
Mo4 Mo3 O3 Cu1 -90.0(14) . 3_665
C1 N1 C3 C5 0.4(19) . .
Cu1 N1 C3 C5 174.2(10) . .
Cu1 O1 Mo4 O4 23.5(17) . .
Cu1 O1 Mo4 O11 -76.8(16) . .
Cu1 O1 Mo4 O14 126.7(15) . .
Cu1 O1 Mo4 O6 -155.8(11) . .
Cu1 O1 Mo4 O7 -155.8(16) . 3_565
Cu1 O1 Mo4 K1 27(2) . .
Cu1 O1 Mo4 Mo3 128.1(14) . .
Cu1 O1 Mo4 Mo2 -79.2(16) . .
O13 K1 Mo4 O1 -3.7(10) . .
O4 K1 Mo4 O1 -4.5(8) . .
O8 K1 Mo4 O1 103.1(6) . .
O12 K1 Mo4 O1 -104.9(6) . .
O9 K1 Mo4 O1 -179.7(6) . .
O6 K1 Mo4 O1 178.9(6) . .
Mo3 K1 Mo4 O1 124.0(6) . .
Mo2 K1 Mo4 O1 -126.3(6) . .
Mo1 K1 Mo4 O1 179.6(6) . .
O14 K1 Mo4 O1 104.1(6) . .
O13 K1 Mo4 O4 0.8(9) . .
O8 K1 Mo4 O4 107.6(6) . .
O12 K1 Mo4 O4 -100.4(6) . .
O9 K1 Mo4 O4 -175.2(6) . .
O6 K1 Mo4 O4 -176.6(6) . .
Mo3 K1 Mo4 O4 128.5(6) . .
Mo2 K1 Mo4 O4 -121.8(6) . .
Mo1 K1 Mo4 O4 -175.9(6) . .
O14 K1 Mo4 O4 108.6(6) . .
O13 K1 Mo4 O11 102.8(8) . .
O4 K1 Mo4 O11 102.1(6) . .
O8 K1 Mo4 O11 -150.3(4) . .
O12 K1 Mo4 O11 1.7(4) . .
O9 K1 Mo4 O11 -73.1(4) . .
O6 K1 Mo4 O11 -74.5(4) . .
Mo3 K1 Mo4 O11 -129.4(3) . .
Mo2 K1 Mo4 O11 -19.7(3) . .
Mo1 K1 Mo4 O11 -73.8(3) . .
O14 K1 Mo4 O11 -149.3(4) . .
O13 K1 Mo4 O14 -107.8(8) . .
O4 K1 Mo4 O14 -108.6(6) . .
O8 K1 Mo4 O14 -1.0(4) . .
O12 K1 Mo4 O14 151.0(4) . .
O9 K1 Mo4 O14 76.2(4) . .
O6 K1 Mo4 O14 74.8(4) . .
Mo3 K1 Mo4 O14 19.9(3) . .
Mo2 K1 Mo4 O14 129.6(3) . .
Mo1 K1 Mo4 O14 75.5(3) . .
O13 K1 Mo4 O6 177.3(8) . .
O4 K1 Mo4 O6 176.6(6) . .
O8 K1 Mo4 O6 -75.8(4) . .
O12 K1 Mo4 O6 76.2(4) . .
O9 K1 Mo4 O6 1.4(4) . .
Mo3 K1 Mo4 O6 -54.9(2) . .
Mo2 K1 Mo4 O6 54.8(2) . .
Mo1 K1 Mo4 O6 0.7(2) . .
O14 K1 Mo4 O6 -74.8(4) . .
O13 K1 Mo4 O7 179.1(8) . 3_565
O4 K1 Mo4 O7 178.3(6) . 3_565
O8 K1 Mo4 O7 -74.0(4) . 3_565
O12 K1 Mo4 O7 77.9(4) . 3_565
O9 K1 Mo4 O7 3.1(4) . 3_565
O6 K1 Mo4 O7 1.8(4) . 3_565
Mo3 K1 Mo4 O7 -53.1(3) . 3_565
Mo2 K1 Mo4 O7 56.5(3) . 3_565
Mo1 K1 Mo4 O7 2.4(3) . 3_565
O14 K1 Mo4 O7 -73.1(4) . 3_565
O13 K1 Mo4 Mo3 -127.8(8) . .
O4 K1 Mo4 Mo3 -128.5(6) . .
O8 K1 Mo4 Mo3 -20.9(3) . .
O12 K1 Mo4 Mo3 131.1(3) . .
O9 K1 Mo4 Mo3 56.3(3) . .
O6 K1 Mo4 Mo3 54.9(2) . .
Mo2 K1 Mo4 Mo3 109.68(6) . .
Mo1 K1 Mo4 Mo3 55.57(6) . .
O14 K1 Mo4 Mo3 -19.9(3) . .
O13 K1 Mo4 Mo2 122.6(8) . .
O4 K1 Mo4 Mo2 121.8(6) . .
O8 K1 Mo4 Mo2 -130.6(3) . .
O12 K1 Mo4 Mo2 21.4(3) . .
O9 K1 Mo4 Mo2 -53.4(3) . .
O6 K1 Mo4 Mo2 -54.8(2) . .
Mo3 K1 Mo4 Mo2 -109.68(6) . .
Mo1 K1 Mo4 Mo2 -54.12(6) . .
O14 K1 Mo4 Mo2 -129.6(3) . .
O3 Mo3 Mo4 O1 -7.8(6) . .
O8 Mo3 Mo4 O1 -116.6(5) . .
O14 Mo3 Mo4 O1 -2.7(6) . .
O10 Mo3 Mo4 O1 149.1(5) . .
O5 Mo3 Mo4 O1 82.8(5) 3_565 .
O6 Mo3 Mo4 O1 150.3(5) . .
K1 Mo3 Mo4 O1 -142.6(4) . .
O3 Mo3 Mo4 O4 104.3(6) . .
O8 Mo3 Mo4 O4 -4.5(5) . .
O14 Mo3 Mo4 O4 109.5(6) . .
O10 Mo3 Mo4 O4 -98.8(4) . .
O5 Mo3 Mo4 O4 -165.0(4) 3_565 .
O6 Mo3 Mo4 O4 -97.6(4) . .
K1 Mo3 Mo4 O4 -30.5(3) . .
O3 Mo3 Mo4 O11 -158.2(5) . .
O8 Mo3 Mo4 O11 93.0(5) . .
O14 Mo3 Mo4 O11 -153.1(6) . .
O10 Mo3 Mo4 O11 -1.3(4) . .
O5 Mo3 Mo4 O11 -67.6(4) 3_565 .
O6 Mo3 Mo4 O11 -0.1(4) . .
K1 Mo3 Mo4 O11 67.0(3) . .
O3 Mo3 Mo4 O14 -5.1(7) . .
O8 Mo3 Mo4 O14 -114.0(6) . .
O10 Mo3 Mo4 O14 151.7(6) . .
O5 Mo3 Mo4 O14 85.5(5) 3_565 .
O6 Mo3 Mo4 O14 153.0(6) . .
K1 Mo3 Mo4 O14 -140.0(5) . .
O3 Mo3 Mo4 O6 -158.1(5) . .
O8 Mo3 Mo4 O6 93.1(4) . .
O14 Mo3 Mo4 O6 -153.0(6) . .
O10 Mo3 Mo4 O6 -1.2(4) . .
O5 Mo3 Mo4 O6 -67.5(3) 3_565 .
K1 Mo3 Mo4 O6 67.1(3) . .
O3 Mo3 Mo4 O7 -85.8(5) . 3_565
O8 Mo3 Mo4 O7 165.4(4) . 3_565
O14 Mo3 Mo4 O7 -80.6(6) . 3_565
O10 Mo3 Mo4 O7 71.1(3) . 3_565
O5 Mo3 Mo4 O7 4.8(3) 3_565 3_565
O6 Mo3 Mo4 O7 72.3(4) . 3_565
K1 Mo3 Mo4 O7 139.4(2) . 3_565
O3 Mo3 Mo4 K1 134.8(4) . .
O8 Mo3 Mo4 K1 26.0(3) . .
O14 Mo3 Mo4 K1 140.0(5) . .
O10 Mo3 Mo4 K1 -68.3(3) . .
O5 Mo3 Mo4 K1 -134.6(2) 3_565 .
O6 Mo3 Mo4 K1 -67.1(3) . .
O3 Mo3 Mo4 Mo2 -167.6(4) . .
O8 Mo3 Mo4 Mo2 83.5(3) . .
O14 Mo3 Mo4 Mo2 -162.5(5) . .
O10 Mo3 Mo4 Mo2 -10.8(3) . .
O5 Mo3 Mo4 Mo2 -77.02(19) 3_565 .
O6 Mo3 Mo4 Mo2 -9.6(3) . .
K1 Mo3 Mo4 Mo2 57.53(7) . .
O16 Mo2 Mo4 O1 6.4(7) . .
O12 Mo2 Mo4 O1 116.3(6) . .
O11 Mo2 Mo4 O1 4.6(6) . .
O5 Mo2 Mo4 O1 -150.6(5) . .
O10 Mo2 Mo4 O1 -83.2(5) 3_565 .
O6 Mo2 Mo4 O1 -150.7(5) . .
K1 Mo2 Mo4 O1 144.3(4) . .
O16 Mo2 Mo4 O4 -104.5(7) . .
O12 Mo2 Mo4 O4 5.4(5) . .
O11 Mo2 Mo4 O4 -106.3(6) . .
O5 Mo2 Mo4 O4 98.6(5) . .
O10 Mo2 Mo4 O4 166.0(4) 3_565 .
O6 Mo2 Mo4 O4 98.5(5) . .
K1 Mo2 Mo4 O4 33.5(4) . .
O16 Mo2 Mo4 O11 1.8(7) . .
O12 Mo2 Mo4 O11 111.7(6) . .
O5 Mo2 Mo4 O11 -155.2(6) . .
O10 Mo2 Mo4 O11 -87.8(5) 3_565 .
O6 Mo2 Mo4 O11 -155.3(6) . .
K1 Mo2 Mo4 O11 139.7(5) . .
O16 Mo2 Mo4 O14 155.5(7) . .
O12 Mo2 Mo4 O14 -94.6(5) . .
O11 Mo2 Mo4 O14 153.7(6) . .
O5 Mo2 Mo4 O14 -1.4(4) . .
O10 Mo2 Mo4 O14 65.9(4) 3_565 .
O6 Mo2 Mo4 O14 -1.5(4) . .
K1 Mo2 Mo4 O14 -66.5(3) . .
O16 Mo2 Mo4 O6 157.0(6) . .
O12 Mo2 Mo4 O6 -93.1(5) . .
O11 Mo2 Mo4 O6 155.3(6) . .
O5 Mo2 Mo4 O6 0.1(4) . .
O10 Mo2 Mo4 O6 67.5(3) 3_565 .
K1 Mo2 Mo4 O6 -65.0(3) . .
O16 Mo2 Mo4 O7 84.8(6) . 3_565
O12 Mo2 Mo4 O7 -165.3(5) . 3_565
O11 Mo2 Mo4 O7 83.0(5) . 3_565
O5 Mo2 Mo4 O7 -72.2(3) . 3_565
O10 Mo2 Mo4 O7 -4.8(3) 3_565 3_565
O6 Mo2 Mo4 O7 -72.3(3) . 3_565
K1 Mo2 Mo4 O7 -137.3(2) . 3_565
O16 Mo2 Mo4 K1 -137.9(6) . .
O12 Mo2 Mo4 K1 -28.0(4) . .
O11 Mo2 Mo4 K1 -139.7(5) . .
O5 Mo2 Mo4 K1 65.1(3) . .
O10 Mo2 Mo4 K1 132.5(2) 3_565 .
O6 Mo2 Mo4 K1 65.0(3) . .
O16 Mo2 Mo4 Mo3 166.5(6) . .
O12 Mo2 Mo4 Mo3 -83.6(4) . .
O11 Mo2 Mo4 Mo3 164.7(5) . .
O5 Mo2 Mo4 Mo3 9.5(3) . .
O10 Mo2 Mo4 Mo3 76.9(2) 3_565 .
O6 Mo2 Mo4 Mo3 9.4(3) . .
K1 Mo2 Mo4 Mo3 -55.61(8) . .
O1 Mo4 O4 K1 177.5(5) . .
O11 Mo4 O4 K1 -79.8(5) . .
O14 Mo4 O4 K1 73.6(5) . .
O6 Mo4 O4 K1 -2.8(5) . .
O7 Mo4 O4 K1 -6(2) 3_565 .
Mo3 Mo4 O4 K1 43.2(4) . .
Mo2 Mo4 O4 K1 -49.6(4) . .
O13 K1 O4 Mo4 -179.5(6) . .
O8 K1 O4 Mo4 -75.1(6) . .
O12 K1 O4 Mo4 80.2(5) . .
O9 K1 O4 Mo4 11.5(15) . .
O6 K1 O4 Mo4 2.7(5) . .
Mo3 K1 O4 Mo4 -44.7(4) . .
Mo2 K1 O4 Mo4 49.4(4) . .
Mo1 K1 O4 Mo4 5.3(7) . .
O14 K1 O4 Mo4 -41.0(4) . .
C1 C2 C4 C5 -1(2) . .
O9 Mo1 O5 Mo2 -70.5(5) . .
O7 Mo1 O5 Mo2 -177.7(4) . .
O10 Mo1 O5 Mo2 60.5(8) . .
O6 Mo1 O5 Mo2 20.1(3) . .
O6 Mo1 O5 Mo2 98.7(4) 3_565 .
K1 Mo1 O5 Mo2 -26.3(3) . .
O9 Mo1 O5 Mo3 176.3(4) . 3_565
O7 Mo1 O5 Mo3 69.1(5) . 3_565
O10 Mo1 O5 Mo3 -52.7(8) . 3_565
O6 Mo1 O5 Mo3 -93.1(4) . 3_565
O6 Mo1 O5 Mo3 -14.5(3) 3_565 3_565
K1 Mo1 O5 Mo3 -139.5(3) . 3_565
O16 Mo2 O5 Mo1 175.7(5) . .
O12 Mo2 O5 Mo1 70.6(6) . .
O11 Mo2 O5 Mo1 -47.4(9) . .
O10 Mo2 O5 Mo1 -94.7(4) 3_565 .
O6 Mo2 O5 Mo1 -19.6(3) . .
Mo4 Mo2 O5 Mo1 -19.7(5) . .
K1 Mo2 O5 Mo1 27.3(3) . .
O16 Mo2 O5 Mo3 -67.1(5) . 3_565
O12 Mo2 O5 Mo3 -172.2(5) . 3_565
O11 Mo2 O5 Mo3 69.7(8) . 3_565
O10 Mo2 O5 Mo3 22.5(3) 3_565 3_565
O6 Mo2 O5 Mo3 97.5(3) . 3_565
Mo4 Mo2 O5 Mo3 97.5(3) . 3_565
K1 Mo2 O5 Mo3 144.5(2) . 3_565
N1 C3 C5 C4 1(2) . .
N1 C3 C5 C6 174.9(12) . .
C2 C4 C5 C3 -1(2) . .
C2 C4 C5 C6 -174.8(13) . .
O9 Mo1 O6 Mo3 -81.5(4) . .
O7 Mo1 O6 Mo3 97.9(12) . .
O10 Mo1 O6 Mo3 18.1(3) . .
O5 Mo1 O6 Mo3 178.4(3) . .
O6 Mo1 O6 Mo3 98.0(3) 3_565 .
K1 Mo1 O6 Mo3 -81.2(3) . .
O9 Mo1 O6 Mo1 -179.5(4) . 3_565
O7 Mo1 O6 Mo1 -0.1(13) . 3_565
O10 Mo1 O6 Mo1 -79.9(3) . 3_565
O5 Mo1 O6 Mo1 80.3(3) . 3_565
O6 Mo1 O6 Mo1 0.0 3_565 3_565
K1 Mo1 O6 Mo1 -179.2(4) . 3_565
O9 Mo1 O6 Mo4 3.1(14) . .
O7 Mo1 O6 Mo4 -177.5(13) . .
O10 Mo1 O6 Mo4 102.7(14) . .
O5 Mo1 O6 Mo4 -97.1(14) . .
O6 Mo1 O6 Mo4 -177.4(16) 3_565 .
K1 Mo1 O6 Mo4 3.4(12) . .
O9 Mo1 O6 Mo2 83.7(4) . .
O7 Mo1 O6 Mo2 -96.8(12) . .
O10 Mo1 O6 Mo2 -176.7(3) . .
O5 Mo1 O6 Mo2 -16.4(3) . .
O6 Mo1 O6 Mo2 -96.8(3) 3_565 .
K1 Mo1 O6 Mo2 84.0(3) . .
O9 Mo1 O6 K1 -0.3(4) . .
O7 Mo1 O6 K1 179.1(11) . .
O10 Mo1 O6 K1 99.3(3) . .
O5 Mo1 O6 K1 -100.5(3) . .
O6 Mo1 O6 K1 179.2(4) 3_565 .
O3 Mo3 O6 Mo1 -75.5(14) . .
O8 Mo3 O6 Mo1 77.9(4) . .
O14 Mo3 O6 Mo1 179.6(4) . .
O10 Mo3 O6 Mo1 -17.0(3) . .
O5 Mo3 O6 Mo1 -91.9(3) 3_565 .
K1 Mo3 O6 Mo1 89.6(3) . .
Mo4 Mo3 O6 Mo1 164.1(4) . .
O3 Mo3 O6 Mo1 28.3(14) . 3_565
O8 Mo3 O6 Mo1 -178.3(4) . 3_565
O14 Mo3 O6 Mo1 -76.6(4) . 3_565
O10 Mo3 O6 Mo1 86.9(3) . 3_565
O5 Mo3 O6 Mo1 11.9(3) 3_565 3_565
K1 Mo3 O6 Mo1 -166.6(4) . 3_565
Mo4 Mo3 O6 Mo1 -92.0(3) . 3_565
O3 Mo3 O6 Mo4 120.3(13) . .
O8 Mo3 O6 Mo4 -86.2(4) . .
O14 Mo3 O6 Mo4 15.4(3) . .
O10 Mo3 O6 Mo4 178.9(3) . .
O5 Mo3 O6 Mo4 104.0(3) 3_565 .
K1 Mo3 O6 Mo4 -74.5(2) . .
O3 Mo3 O6 Mo2 178.5(14) . .
O8 Mo3 O6 Mo2 -28.1(15) . .
O14 Mo3 O6 Mo2 73.6(15) . .
O10 Mo3 O6 Mo2 -122.9(15) . .
O5 Mo3 O6 Mo2 162.1(15) 3_565 .
K1 Mo3 O6 Mo2 -16.4(13) . .
Mo4 Mo3 O6 Mo2 58.1(14) . .
O3 Mo3 O6 K1 -165.1(13) . .
O8 Mo3 O6 K1 -11.7(4) . .
O14 Mo3 O6 K1 90.0(4) . .
O10 Mo3 O6 K1 -106.6(3) . .
O5 Mo3 O6 K1 178.5(3) 3_565 .
Mo4 Mo3 O6 K1 74.5(2) . .
O1 Mo4 O6 Mo1 178.0(12) . .
O4 Mo4 O6 Mo1 -1.3(15) . .
O11 Mo4 O6 Mo1 94.5(14) . .
O14 Mo4 O6 Mo1 -99.8(14) . .
O7 Mo4 O6 Mo1 178.0(15) 3_565 .
K1 Mo4 O6 Mo1 -3.5(13) . .
Mo3 Mo4 O6 Mo1 -85.4(14) . .
Mo2 Mo4 O6 Mo1 81.5(14) . .
O1 Mo4 O6 Mo3 -96.5(10) . .
O4 Mo4 O6 Mo3 84.2(4) . .
O11 Mo4 O6 Mo3 179.9(4) . .
O14 Mo4 O6 Mo3 -14.4(3) . .
O7 Mo4 O6 Mo3 -96.6(3) 3_565 .
K1 Mo4 O6 Mo3 81.9(2) . .
Mo2 Mo4 O6 Mo3 166.9(4) . .
O1 Mo4 O6 Mo1 0.6(11) . 3_565
O4 Mo4 O6 Mo1 -178.8(4) . 3_565
O11 Mo4 O6 Mo1 -83.0(3) . 3_565
O14 Mo4 O6 Mo1 82.7(4) . 3_565
O7 Mo4 O6 Mo1 0.5(3) 3_565 3_565
K1 Mo4 O6 Mo1 179.0(3) . 3_565
Mo3 Mo4 O6 Mo1 97.1(3) . 3_565
Mo2 Mo4 O6 Mo1 -96.0(3) . 3_565
O1 Mo4 O6 Mo2 96.5(10) . .
O4 Mo4 O6 Mo2 -82.8(4) . .
O11 Mo4 O6 Mo2 13.0(3) . .
O14 Mo4 O6 Mo2 178.7(4) . .
O7 Mo4 O6 Mo2 96.5(3) 3_565 .
K1 Mo4 O6 Mo2 -85.0(2) . .
Mo3 Mo4 O6 Mo2 -166.9(4) . .
O1 Mo4 O6 K1 -178.4(9) . .
O4 Mo4 O6 K1 2.2(4) . .
O11 Mo4 O6 K1 98.0(3) . .
O14 Mo4 O6 K1 -96.3(3) . .
O7 Mo4 O6 K1 -178.5(3) 3_565 .
Mo3 Mo4 O6 K1 -81.9(2) . .
Mo2 Mo4 O6 K1 85.0(2) . .
O16 Mo2 O6 Mo1 80.3(15) . .
O12 Mo2 O6 Mo1 -77.5(4) . .
O11 Mo2 O6 Mo1 -178.1(4) . .
O5 Mo2 O6 Mo1 15.8(3) . .
O10 Mo2 O6 Mo1 92.5(3) 3_565 .
Mo4 Mo2 O6 Mo1 -164.3(4) . .
K1 Mo2 O6 Mo1 -89.8(3) . .
O16 Mo2 O6 Mo3 -173.7(15) . .
O12 Mo2 O6 Mo3 28.6(15) . .
O11 Mo2 O6 Mo3 -72.1(15) . .
O5 Mo2 O6 Mo3 121.8(15) . .
O10 Mo2 O6 Mo3 -161.5(16) 3_565 .
Mo4 Mo2 O6 Mo3 -58.2(14) . .
K1 Mo2 O6 Mo3 16.3(13) . .
O16 Mo2 O6 Mo1 -23.4(15) . 3_565
O12 Mo2 O6 Mo1 178.8(4) . 3_565
O11 Mo2 O6 Mo1 78.2(3) . 3_565
O5 Mo2 O6 Mo1 -87.9(3) . 3_565
O10 Mo2 O6 Mo1 -11.3(3) 3_565 3_565
Mo4 Mo2 O6 Mo1 92.0(3) . 3_565
K1 Mo2 O6 Mo1 166.5(4) . 3_565
O16 Mo2 O6 Mo4 -115.4(14) . .
O12 Mo2 O6 Mo4 86.8(4) . .
O11 Mo2 O6 Mo4 -13.9(3) . .
O5 Mo2 O6 Mo4 -179.9(3) . .
O10 Mo2 O6 Mo4 -103.3(3) 3_565 .
K1 Mo2 O6 Mo4 74.5(2) . .
O16 Mo2 O6 K1 170.1(14) . .
O12 Mo2 O6 K1 12.3(4) . .
O11 Mo2 O6 K1 -88.4(3) . .
O5 Mo2 O6 K1 105.6(3) . .
O10 Mo2 O6 K1 -177.8(3) 3_565 .
Mo4 Mo2 O6 K1 -74.5(2) . .
O13 K1 O6 Mo1 7(2) . .
O4 K1 O6 Mo1 177.0(4) . .
O8 K1 O6 Mo1 -82.7(3) . .
O12 K1 O6 Mo1 82.1(3) . .
O9 K1 O6 Mo1 0.2(3) . .
Mo4 K1 O6 Mo1 179.0(3) . .
Mo3 K1 O6 Mo1 -92.4(3) . .
Mo2 K1 O6 Mo1 91.9(3) . .
O14 K1 O6 Mo1 -134.9(4) . .
O13 K1 O6 Mo3 99(2) . .
O4 K1 O6 Mo3 -90.6(4) . .
O8 K1 O6 Mo3 9.7(3) . .
O12 K1 O6 Mo3 174.6(3) . .
O9 K1 O6 Mo3 92.7(3) . .
Mo4 K1 O6 Mo3 -88.5(2) . .
Mo2 K1 O6 Mo3 -175.7(4) . .
Mo1 K1 O6 Mo3 92.4(3) . .
O14 K1 O6 Mo3 -42.5(2) . .
O13 K1 O6 Mo1 -177(2) . 3_565
O4 K1 O6 Mo1 -6.3(17) . 3_565
O8 K1 O6 Mo1 94.0(17) . 3_565
O12 K1 O6 Mo1 -101.2(17) . 3_565
O9 K1 O6 Mo1 176.9(17) . 3_565
Mo4 K1 O6 Mo1 -4.3(15) . 3_565
Mo3 K1 O6 Mo1 84.3(16) . 3_565
Mo2 K1 O6 Mo1 -91.4(16) . 3_565
Mo1 K1 O6 Mo1 176.7(18) . 3_565
O14 K1 O6 Mo1 41.8(15) . 3_565
O13 K1 O6 Mo4 -172(2) . .
O4 K1 O6 Mo4 -2.0(4) . .
O8 K1 O6 Mo4 98.2(3) . .
O12 K1 O6 Mo4 -96.9(3) . .
O9 K1 O6 Mo4 -178.8(3) . .
Mo3 K1 O6 Mo4 88.5(2) . .
Mo2 K1 O6 Mo4 -87.2(2) . .
Mo1 K1 O6 Mo4 -179.0(3) . .
O14 K1 O6 Mo4 46.1(2) . .
O13 K1 O6 Mo2 -85(2) . .
O4 K1 O6 Mo2 85.1(4) . .
O8 K1 O6 Mo2 -174.6(4) . .
O12 K1 O6 Mo2 -9.7(3) . .
O9 K1 O6 Mo2 -91.6(3) . .
Mo4 K1 O6 Mo2 87.2(2) . .
Mo3 K1 O6 Mo2 175.7(4) . .
Mo1 K1 O6 Mo2 -91.9(3) . .
O14 K1 O6 Mo2 133.2(4) . .
Cu1 O2 C6 N2 -102(2) 4_666 .
Cu1 O2 C6 C5 76(2) 4_666 .
C9 N2 C6 O2 5(2) . .
C7 N2 C6 O2 -169.6(13) . .
C9 N2 C6 C5 -173.0(12) . .
C7 N2 C6 C5 12(2) . .
C3 C5 C6 O2 -122.7(14) . .
C4 C5 C6 O2 51.1(18) . .
C3 C5 C6 N2 55.4(18) . .
C4 C5 C6 N2 -130.9(14) . .
O9 Mo1 O7 Mo4 178.8(4) . 3_565
O10 Mo1 O7 Mo4 76.1(4) . 3_565
O5 Mo1 O7 Mo4 -77.9(4) . 3_565
O6 Mo1 O7 Mo4 -0.6(14) . 3_565
O6 Mo1 O7 Mo4 -0.7(4) 3_565 3_565
K1 Mo1 O7 Mo4 178.1(2) . 3_565
C6 N2 C7 C8 119.3(14) . .
C9 N2 C7 C8 -55.7(15) . .
O3 Mo3 O8 K1 -173.5(4) . .
O14 Mo3 O8 K1 -65.8(5) . .
O10 Mo3 O8 K1 87.9(5) . .
O5 Mo3 O8 K1 43.5(14) 3_565 .
O6 Mo3 O8 K1 14.1(5) . .
Mo4 Mo3 O8 K1 -33.3(4) . .
O13 K1 O8 Mo3 179.4(6) . .
O4 K1 O8 Mo3 72.2(6) . .
O12 K1 O8 Mo3 -46.2(11) . .
O9 K1 O8 Mo3 -87.0(5) . .
O6 K1 O8 Mo3 -13.5(4) . .
Mo4 K1 O8 Mo3 37.1(4) . .
Mo2 K1 O8 Mo3 -18.3(6) . .
Mo1 K1 O8 Mo3 -57.1(4) . .
O14 K1 O8 Mo3 36.4(3) . .
C11 N3 C8 C7 124.2(14) . .
C10 N3 C8 C7 -54.8(15) . .
N2 C7 C8 N3 53.5(14) . .
O7 Mo1 O9 K1 -179.5(4) . .
O10 Mo1 O9 K1 -78.2(4) . .
O5 Mo1 O9 K1 78.8(4) . .
O6 Mo1 O9 K1 0.3(4) . .
O6 Mo1 O9 K1 -2(2) 3_565 .
O13 K1 O9 Mo1 -178.9(6) . .
O4 K1 O9 Mo1 -9.6(15) . .
O8 K1 O9 Mo1 80.6(5) . .
O12 K1 O9 Mo1 -81.0(5) . .
O6 K1 O9 Mo1 -0.3(4) . .
Mo4 K1 O9 Mo1 -1.4(6) . .
Mo3 K1 O9 Mo1 48.0(4) . .
Mo2 K1 O9 Mo1 -48.1(4) . .
O14 K1 O9 Mo1 35.3(5) . .
C6 N2 C9 C10 -119.2(14) . .
C7 N2 C9 C10 56.0(15) . .
O9 Mo1 O10 Mo3 69.6(5) . .
O7 Mo1 O10 Mo3 176.7(4) . .
O5 Mo1 O10 Mo3 -61.6(8) . .
O6 Mo1 O10 Mo3 -21.2(3) . .
O6 Mo1 O10 Mo3 -99.8(4) 3_565 .
K1 Mo1 O10 Mo3 25.5(3) . .
O9 Mo1 O10 Mo2 -176.4(5) . 3_565
O7 Mo1 O10 Mo2 -69.3(5) . 3_565
O5 Mo1 O10 Mo2 52.5(8) . 3_565
O6 Mo1 O10 Mo2 92.9(4) . 3_565
O6 Mo1 O10 Mo2 14.3(3) 3_565 3_565
K1 Mo1 O10 Mo2 139.6(3) . 3_565
O3 Mo3 O10 Mo1 -173.1(4) . .
O8 Mo3 O10 Mo1 -68.3(5) . .
O14 Mo3 O10 Mo1 54.0(9) . .
O5 Mo3 O10 Mo1 97.0(4) 3_565 .
O6 Mo3 O10 Mo1 21.0(3) . .
K1 Mo3 O10 Mo1 -27.6(3) . .
Mo4 Mo3 O10 Mo1 21.9(5) . .
O3 Mo3 O10 Mo2 67.5(4) . 3_565
O8 Mo3 O10 Mo2 172.3(5) . 3_565
O14 Mo3 O10 Mo2 -65.3(9) . 3_565
O5 Mo3 O10 Mo2 -22.3(3) 3_565 3_565
O6 Mo3 O10 Mo2 -98.4(4) . 3_565
K1 Mo3 O10 Mo2 -146.9(3) . 3_565
Mo4 Mo3 O10 Mo2 -97.4(3) . 3_565
C11 N3 C10 C9 -123.1(14) . .
C8 N3 C10 C9 55.9(16) . .
N2 C9 C10 N3 -54.9(15) . .
O16 Mo2 O11 Mo4 -178.8(5) . .
O12 Mo2 O11 Mo4 -71.0(6) . .
O5 Mo2 O11 Mo4 45.3(9) . .
O10 Mo2 O11 Mo4 89.9(5) 3_565 .
O6 Mo2 O11 Mo4 18.2(4) . .
K1 Mo2 O11 Mo4 -31.8(4) . .
O1 Mo4 O11 Mo2 -176.5(5) . .
O4 Mo4 O11 Mo2 75.0(6) . .
O14 Mo4 O11 Mo2 -46.1(10) . .
O6 Mo4 O11 Mo2 -18.4(4) . .
O7 Mo4 O11 Mo2 -91.9(5) 3_565 .
K1 Mo4 O11 Mo2 35.4(4) . .
Mo3 Mo4 O11 Mo2 -18.3(6) . .
C10 N3 C11 O15 7(2) . .
C8 N3 C11 O15 -171.4(13) . .
C10 N3 C11 C12 -170.6(11) . .
C8 N3 C11 C12 10.6(19) . .
O16 Mo2 O12 K1 172.9(4) . .
O11 Mo2 O12 K1 65.6(5) . .
O5 Mo2 O12 K1 -87.3(4) . .
O10 Mo2 O12 K1 -42.5(14) 3_565 .
O6 Mo2 O12 K1 -13.6(4) . .
Mo4 Mo2 O12 K1 33.5(4) . .
O13 K1 O12 Mo2 -179.0(6) . .
O4 K1 O12 Mo2 -73.5(5) . .
O8 K1 O12 Mo2 46.1(10) . .
O9 K1 O12 Mo2 87.1(5) . .
O6 K1 O12 Mo2 13.4(4) . .
Mo4 K1 O12 Mo2 -37.5(4) . .
Mo3 K1 O12 Mo2 18.2(6) . .
Mo1 K1 O12 Mo2 57.1(4) . .
O14 K1 O12 Mo2 -18.9(6) . .
O15 C11 C12 C13 81.7(16) . .
N3 C11 C12 C13 -100.3(14) . .
O15 C11 C12 C14 -99.4(16) . .
N3 C11 C12 C14 78.6(16) . .
C16 N4 C13 C12 1.7(18) . .
Cu1 N4 C13 C12 -172.4(9) 3_665 .
C14 C12 C13 N4 -2.3(19) . .
C11 C12 C13 N4 176.6(11) . .
O3 Mo3 O14 Mo4 176.5(4) . .
O8 Mo3 O14 Mo4 68.7(6) . .
O10 Mo3 O14 Mo4 -52.0(10) . .
O5 Mo3 O14 Mo4 -92.4(5) 3_565 .
O6 Mo3 O14 Mo4 -19.9(4) . .
K1 Mo3 O14 Mo4 32.0(4) . .
O3 Mo3 O14 K1 144.6(3) . .
O8 Mo3 O14 K1 36.8(4) . .
O10 Mo3 O14 K1 -84.0(7) . .
O5 Mo3 O14 K1 -124.3(2) 3_565 .
O6 Mo3 O14 K1 -51.8(2) . .
Mo4 Mo3 O14 K1 -32.0(4) . .
O1 Mo4 O14 Mo3 178.0(5) . .
O4 Mo4 O14 Mo3 -72.9(6) . .
O11 Mo4 O14 Mo3 47.6(10) . .
O6 Mo4 O14 Mo3 19.8(4) . .
O7 Mo4 O14 Mo3 93.8(5) 3_565 .
K1 Mo4 O14 Mo3 -34.3(4) . .
Mo2 Mo4 O14 Mo3 21.0(6) . .
O1 Mo4 O14 K1 -147.7(3) . .
O4 Mo4 O14 K1 -38.5(4) . .
O11 Mo4 O14 K1 82.0(7) . .
O6 Mo4 O14 K1 54.2(2) . .
O7 Mo4 O14 K1 128.1(2) 3_565 .
Mo3 Mo4 O14 K1 34.3(4) . .
Mo2 Mo4 O14 K1 55.3(2) . .
O13 K1 O14 Mo3 -98.8(8) . .
O4 K1 O14 Mo3 -173.0(5) . .
O8 K1 O14 Mo3 -36.5(4) . .
O12 K1 O14 Mo3 111.4(4) . .
O9 K1 O14 Mo3 24.1(4) . .
O6 K1 O14 Mo3 69.4(3) . .
Mo4 K1 O14 Mo3 144.7(5) . .
Mo2 K1 O14 Mo3 101.4(3) . .
Mo1 K1 O14 Mo3 40.6(2) . .
O13 K1 O14 Mo4 116.4(8) . .
O4 K1 O14 Mo4 42.3(4) . .
O8 K1 O14 Mo4 178.8(5) . .
O12 K1 O14 Mo4 -33.4(4) . .
O9 K1 O14 Mo4 -120.6(3) . .
O6 K1 O14 Mo4 -75.4(3) . .
Mo3 K1 O14 Mo4 -144.7(5) . .
Mo2 K1 O14 Mo4 -43.3(2) . .
Mo1 K1 O14 Mo4 -104.1(2) . .
C13 C12 C14 C15 0(2) . .
C11 C12 C14 C15 -178.5(13) . .
C12 C14 C15 C16 2(2) . .
C13 N4 C16 C15 0.7(19) . .
Cu1 N4 C16 C15 174.8(11) 3_665 .
C14 C15 C16 N4 -3(2) . .
